data_9012530
loop_
_publ_author_name
'Aurivillius, K.'

_publ_section_title
;Least-squares refinement of the crystal structures of orthorhombic HgO and of
 Hg2O2NaI Locality: synthetic
;
_journal_name_full 'Acta Chemica Scandinavica'
_journal_page_first 1305
_journal_page_last 1306
_journal_paper_doi 10.3891/acta.chem.scand.18-1305
_journal_volume 18
_journal_year 1964
_chemical_compound_source Synthetic
_chemical_formula_sum 'Hg O'
_chemical_name_mineral Montroydite
_space_group_IT_number 62
_symmetry_space_group_name_Hall '-P 2ac 2n'
_symmetry_space_group_name_H-M 'P n m a'
_cell_angle_alpha 90
_cell_angle_beta 90
_cell_angle_gamma 90
_cell_length_a 6.6129
_cell_length_b 5.5208
_cell_length_c 3.5219
_cell_formula_units_Z 4
_cell_volume 128.579
_database_code_amcsd 0011897
_exptl_crystal_density_diffrn 11.189
_cod_database_code 9012530

loop_
_space_group_symop_operation_xyz
x,y,z
x,1/2-y,z
-x,1/2+y,-z
1/2-x,1/2+y,1/2+z
1/2+x,1/2-y,1/2-z
1/2+x,y,1/2-z
1/2-x,-y,1/2+z
-x,-y,-z

loop_
_atom_site_label
_atom_site_fract_x
_atom_site_fract_y
_atom_site_fract_z
_atom_site_U_iso_or_equiv
Hg 0.11360 0.25000 0.24560 0.01520
O 0.35920 0.25000 0.59550 0.01862

loop_
_cod_related_entry_id
_cod_related_entry_database
_cod_related_entry_code
1 ChemSpider 8013035
2 AMCSD 0011897
